data_7702383
loop_
_publ_author_name
'Pleus, Rainer J.'
'Waden, Harald'
'Saak, Wolfgang'
'Haase, Detlev'
'Pohl, Siegfried'

_publ_section_title
;
 Preparation of the first sulfur-containing cobalt and nickel complexes
 stabilised by the macrocyclic cyclam ligand; observation of S--H bond
 activation
;
_journal_issue 15
_journal_name_full 'Journal of the Chemical Society, Dalton Transactions'
_journal_page_first 2601
_journal_paper_doi 10.1039/a902015b
_journal_year 1999
_chemical_formula_sum 'C11 H29 Cl Co N4 O5 S'
_chemical_formula_weight 423.82
_space_group_IT_number 11
_space_group_name_Hall '-P 2yb'
_space_group_name_H-M_alt 'P 1 21/m 1'
_symmetry_cell_setting monoclinic
_symmetry_space_group_name_H-M 'P 1 21/m 1'
_atom_sites_solution_hydrogens geom
_atom_sites_solution_primary direct
_atom_sites_solution_secondary difmap
_audit_creation_method SHELXL
_cell_angle_alpha 90.00
_cell_angle_beta 111.222(17)
_cell_angle_gamma 90.00
_cell_formula_units_Z 2
_cell_length_a 9.4965(11)
_cell_length_b 10.9950(10)
_cell_length_c 9.9785(15)
_cell_measurement_reflns_used 38
_cell_measurement_temperature 293(2)
_cell_measurement_theta_max 15.0
_cell_measurement_theta_min 11.0
_cell_volume 971.2(2)
_computing_cell_refinement 'STADI4 (STOE, 1996)'
_computing_data_collection 'STADI4 (STOE, 1996)'
_computing_data_reduction 'X-RED  (STOE, 1996)'
_computing_molecular_graphics 'SHELXTL-PC (Siemens, 1990)'
_computing_publication_material 'SHELXL-93 (Sheldrick, 1993)'
_computing_structure_refinement 'SHELXL-93 (Sheldrick, 1993)'
_computing_structure_solution 'SHELXTL-PC (Siemens, 1990)'
_diffrn_ambient_temperature 293(2)
_diffrn_measurement_device 'Siemens STOE AED2 4-circle-diffractometer'
_diffrn_measurement_method
; Scan width (omega) = 1.25 - 1.40, scan ratio 2theta:omega = 1.00
  I(Net) and sigma(I) calculated according to Blessing (1987)
;
_diffrn_radiation_monochromator graphite
_diffrn_radiation_source 'fine-focus sealed tube'
_diffrn_radiation_type MoK\a
_diffrn_radiation_wavelength 0.71073
_diffrn_reflns_av_R_equivalents 0.0175
_diffrn_reflns_av_sigmaI/netI 0.0358
_diffrn_reflns_limit_h_max 10
_diffrn_reflns_limit_h_min 0
_diffrn_reflns_limit_k_max 12
_diffrn_reflns_limit_k_min 0
_diffrn_reflns_limit_l_max 10
_diffrn_reflns_limit_l_min -11
_diffrn_reflns_number 1716
_diffrn_reflns_theta_max 23.99
_diffrn_reflns_theta_min 2.19
_diffrn_standards_decay_% 4.6
_diffrn_standards_interval_time 60
_diffrn_standards_number 3
_exptl_absorpt_coefficient_mu 1.154
_exptl_absorpt_correction_type none
_exptl_crystal_colour black
_exptl_crystal_density_diffrn 1.449
_exptl_crystal_description needle
_exptl_crystal_F_000 446
_exptl_crystal_size_max 1.550
_exptl_crystal_size_mid 0.190
_exptl_crystal_size_min 0.040
_refine_diff_density_max 0.473
_refine_diff_density_min -0.376
_refine_diff_density_rms 0.090
_refine_ls_extinction_method none
_refine_ls_goodness_of_fit_all 1.240
_refine_ls_goodness_of_fit_obs 1.202
_refine_ls_matrix_type full
_refine_ls_number_parameters 120
_refine_ls_number_reflns 1599
_refine_ls_number_restraints 0
_refine_ls_restrained_S_all 1.282
_refine_ls_restrained_S_obs 1.202
_refine_ls_R_factor_all 0.0899
_refine_ls_R_factor_obs 0.0564
_refine_ls_shift/esd_max 0.000
_refine_ls_shift/esd_mean 0.000
_refine_ls_structure_factor_coef Fsqd
_refine_ls_weighting_details 'w=1/[\s^2^(Fo^2^)+(0.0598P)^2^+1.2760P] where P=(Fo^2^+2Fc^2^)/3'
_refine_ls_weighting_scheme calc
_refine_ls_wR_factor_all 0.1606
_refine_ls_wR_factor_obs 0.1239
_reflns_number_observed 1121
_reflns_number_total 1611
_reflns_observed_criterion >2sigma(I)
_cod_data_source_file 902015b.txt
_cod_data_source_block compound_2
_cod_depositor_comments
;
The following automatic conversions were performed:

data item '_refine_ls_weighting_scheme' value 'calc
w=1/[\s^2^(Fo^2^)+(0.0598P)^2^+1.2760P] where P=(Fo^2^+2Fc^2^)/3' was
changed to 'calc'. A new data item '_refine_ls_weighting_details' was
created with the value set to
'w=1/[\s^2^(Fo^2^)+(0.0598P)^2^+1.2760P] where P=(Fo^2^+2Fc^2^)/3'.

Automatic conversion script
Id: cif_fix_values 6909 2019-04-08 15:41:33Z antanas 
;
_cod_original_cell_volume 971.24(15)
_cod_original_sg_symbol_H-M P2(1)/m
_cod_database_code 7702383

loop_
_symmetry_equiv_pos_as_xyz
'x, y, z'
'-x, y+1/2, -z'
'-x, -y, -z'
'x, -y-1/2, z'

loop_
_atom_site_aniso_label
_atom_site_aniso_U_11
_atom_site_aniso_U_22
_atom_site_aniso_U_33
_atom_site_aniso_U_23
_atom_site_aniso_U_13
_atom_site_aniso_U_12
Co1 0.0376(6) 0.0334(6) 0.0360(6) 0.0001(5) 0.0154(4) 0.0007(5)
S1 0.0594(13) 0.0284(10) 0.0452(12) 0.000 0.0228(10) 0.000
N1 0.052(3) 0.032(3) 0.046(3) 0.004(2) 0.009(2) 0.000(2)
N2 0.055(3) 0.034(3) 0.055(3) 0.000(3) 0.032(2) -0.001(3)
C1 0.038(3) 0.065(5) 0.082(5) 0.009(4) 0.013(3) -0.004(3)
C2 0.049(4) 0.067(5) 0.088(5) 0.008(4) 0.041(4) 0.008(3)
C3 0.106(6) 0.043(4) 0.066(4) -0.005(4) 0.063(4) 0.000(4)
C4 0.102(6) 0.053(4) 0.042(3) -0.003(3) 0.026(4) -0.016(4)
C5 0.086(5) 0.051(4) 0.040(3) 0.000(3) 0.010(3) -0.020(4)
Cl1 0.079(2) 0.0526(15) 0.069(2) 0.000 0.0345(14) 0.000
O1 0.082(7) 0.129(9) 0.240(13) 0.000 0.076(8) 0.000
O2 0.309(19) 0.156(11) 0.074(7) 0.000 0.033(9) 0.000
O3 0.127(6) 0.124(6) 0.152(6) -0.052(5) 0.034(5) 0.043(5)
O4 0.092(7) 0.115(8) 0.106(7) 0.000 0.032(5) 0.000
C6 0.160(19) 0.208(24) 0.192(23) 0.000 0.043(17) 0.000

loop_
_atom_site_label
_atom_site_type_symbol
_atom_site_fract_x
_atom_site_fract_y
_atom_site_fract_z
_atom_site_U_iso_or_equiv
_atom_site_thermal_displace_type
_atom_site_occupancy
_atom_site_calc_flag
_atom_site_refinement_flags
Co1 Co 0.0000 0.0000 0.0000 0.0351(3) Uani 1 d S
S1 S 0.0035(3) 0.2500 -0.0038(3) 0.0433(5) Uani 1 d S
H1S H -0.0104(156) 0.2500 -0.0870(153) 0.131(56) Uiso 1 d S
N1 N -0.1916(5) 0.0095(4) -0.1679(5) 0.0457(12) Uani 1 d .
H1 H -0.2047(5) 0.0897(4) -0.1916(5) 0.055 Uiso 1 calc R
N2 N -0.1303(5) -0.0042(4) 0.1175(5) 0.0448(11) Uani 1 d .
H2 H -0.1383(5) -0.0840(4) 0.1376(5) 0.054 Uiso 1 calc R
C1 C -0.3151(7) -0.0225(7) -0.1189(8) 0.064(2) Uani 1 d .
H1A H -0.3217(7) -0.1102(7) -0.1120(8) 0.077 Uiso 1 calc R
H1B H -0.4104(7) 0.0071(7) -0.1869(8) 0.077 Uiso 1 calc R
C2 C -0.2836(7) 0.0343(7) 0.0251(8) 0.063(2) Uani 1 d .
H2A H -0.2889(7) 0.1222(7) 0.0168(8) 0.076 Uiso 1 calc R
H2B H -0.3571(7) 0.0072(7) 0.0655(8) 0.076 Uiso 1 calc R
C3 C -0.0759(9) 0.0594(6) 0.2586(7) 0.063(2) Uani 1 d .
H3A H -0.1464(9) 0.0446(6) 0.3069(7) 0.075 Uiso 1 calc R
H3B H -0.0738(9) 0.1462(6) 0.2424(7) 0.075 Uiso 1 calc R
C4 C 0.0782(9) 0.0186(6) 0.3539(7) 0.066(2) Uani 1 d .
H4A H 0.1003(9) 0.0528(6) 0.4489(7) 0.079 Uiso 1 calc R
H4B H 0.0779(9) -0.0692(6) 0.3628(7) 0.079 Uiso 1 calc R
C5 C 0.2012(8) 0.0541(7) 0.3013(6) 0.063(2) Uani 1 d .
H5A H 0.1962(8) 0.1412(7) 0.2842(6) 0.075 Uiso 1 calc R
H5B H 0.2981(8) 0.0364(7) 0.3756(6) 0.075 Uiso 1 calc R
Cl1 Cl 0.3218(3) 0.2500 -0.2816(3) 0.0649(7) Uani 1 d S
O1 O 0.1621(11) 0.2500 -0.3260(15) 0.145(4) Uani 1 d S
O2 O 0.3849(18) 0.2500 -0.1322(11) 0.190(7) Uani 1 d S
O3 O 0.3654(8) 0.1436(7) -0.3314(8) 0.139(3) Uani 1 d .
O4 O 0.6668(11) 0.2500 -0.3769(10) 0.105(3) Uani 1 d S
H4 H 0.5945(111) 0.2211(207) -0.3616(22) 0.158 Uiso 0.50 calc PR
C6 C 0.6316(24) 0.2500 -0.5507(24) 0.192(9) Uani 1 d S
H6A H 0.5457(156) 0.1993(159) -0.5983(35) 0.289 Uiso 0.50 calc PR
H6B H 0.7179(97) 0.2192(187) -0.5685(28) 0.289 Uiso 0.50 calc PR
H6C H 0.6108(242) 0.3315(28) -0.5870(48) 0.289 Uiso 0.50 calc PR

loop_
_atom_type_symbol
_atom_type_description
_atom_type_scat_dispersion_real
_atom_type_scat_dispersion_imag
_atom_type_scat_source
C C 0.0033 0.0016 'International Tables Vol C Tables 4.2.6.8 and 6.1.1.4'
H H 0.0000 0.0000 'International Tables Vol C Tables 4.2.6.8 and 6.1.1.4'
N N 0.0061 0.0033 'International Tables Vol C Tables 4.2.6.8 and 6.1.1.4'
O O 0.0106 0.0060 'International Tables Vol C Tables 4.2.6.8 and 6.1.1.4'
S S 0.1246 0.1234 'International Tables Vol C Tables 4.2.6.8 and 6.1.1.4'
Cl Cl 0.1484 0.1585 'International Tables Vol C Tables 4.2.6.8 and 6.1.1.4'
Co Co 0.3494 0.9721 'International Tables Vol C Tables 4.2.6.8 and 6.1.1.4'

loop_
_geom_angle_atom_site_label_1
_geom_angle_atom_site_label_2
_geom_angle_atom_site_label_3
_geom_angle
_geom_angle_site_symmetry_1
_geom_angle_site_symmetry_3
N1 Co1 N1 180.0 3 .
N1 Co1 N2 94.4(2) 3 .
N1 Co1 N2 85.6(2) . .
N1 Co1 N2 85.6(2) 3 3
N1 Co1 N2 94.4(2) . 3
N2 Co1 N2 180.0 . 3
N1 Co1 S1 87.00(15) 3 3
N1 Co1 S1 93.00(15) . 3
N2 Co1 S1 87.46(15) . 3
N2 Co1 S1 92.54(15) 3 3
N1 Co1 S1 93.00(15) 3 .
N1 Co1 S1 87.00(15) . .
N2 Co1 S1 92.54(15) . .
N2 Co1 S1 87.46(15) 3 .
S1 Co1 S1 180.0 3 .
H1S S1 Co1 90.9(2) . 2
H1S S1 Co1 90.9(2) . .
Co1 S1 Co1 177.55(11) 2 .
C1 N1 C5 113.0(5) . 3
C1 N1 Co1 107.8(4) . .
C5 N1 Co1 118.4(4) 3 .
C2 N2 C3 112.5(5) . .
C2 N2 Co1 108.0(4) . .
C3 N2 Co1 118.1(4) . .
N1 C1 C2 108.3(5) . .
N2 C2 C1 106.8(5) . .
N2 C3 C4 112.7(5) . .
C5 C4 C3 114.0(5) . .
N1 C5 C4 113.0(5) 3 .
O2 Cl1 O3 108.3(5) . 4_565
O2 Cl1 O3 108.3(5) . .
O3 Cl1 O3 114.5(8) 4_565 .
O2 Cl1 O1 109.4(9) . .
O3 Cl1 O1 108.1(4) 4_565 .
O3 Cl1 O1 108.1(4) . .

loop_
_geom_bond_atom_site_label_1
_geom_bond_atom_site_label_2
_geom_bond_distance
_geom_bond_site_symmetry_2
Co1 N1 1.981(4) 3
Co1 N1 1.981(4) .
Co1 N2 1.989(4) .
Co1 N2 1.989(4) 3
Co1 S1 2.7494(3) 3
Co1 S1 2.7494(3) .
S1 H1S 0.79(14) .
S1 Co1 2.7494(3) 2
N1 C1 1.468(8) .
N1 C5 1.477(8) 3
N2 C2 1.476(8) .
N2 C3 1.487(8) .
C1 C2 1.495(10) .
C3 C4 1.496(9) .
C4 C5 1.495(9) .
C5 N1 1.477(8) 3
Cl1 O2 1.390(10) .
Cl1 O3 1.392(7) 4_565
Cl1 O3 1.392(7) .
Cl1 O1 1.418(10) .
O4 C6 1.64(2) .
